data_5000349
_chemical_formula_moiety ?
_chemical_formula_sum 'C18 H45 N O Os P2'
_chemical_formula_weight 543.739
_space_group_IT_number 14
_symmetry_cell_setting monoclinic
_symmetry_space_group_name_Hall '-P 2ybc'
_symmetry_space_group_name_H-M 'P 1 21/c 1'
_cell_angle_alpha 90
_cell_angle_beta 91.295(7)
_cell_angle_gamma 90
_cell_formula_units_Z 4
_cell_length_a 7.7617(10)
_cell_length_b 8.7948(13)
_cell_length_c 34.418(5)
_cell_measurement_reflns_used 80
_cell_measurement_temperature 121.
_cell_measurement_theta_max 11.52
_cell_measurement_theta_min 10.44
_cell_volume 2348.9(6)
_diffrn_ambient_temperature 121.
_diffrn_detector_area_resol_mean ?
_diffrn_measured_fraction_theta_full 0
_diffrn_measured_fraction_theta_max 1
_diffrn_measurement_device_type 'refurbished Picker diffractometer'
_diffrn_measurement_method '\q/2\q scans'
_diffrn_radiation_type 'Mo K\a'
_diffrn_radiation_wavelength 0.71069
_diffrn_reflns_av_R_equivalents 0.055
_diffrn_reflns_limit_h_max 8
_diffrn_reflns_limit_h_min -10
_diffrn_reflns_limit_k_max 12
_diffrn_reflns_limit_k_min -9
_diffrn_reflns_limit_l_max 48
_diffrn_reflns_limit_l_min -48
_diffrn_reflns_number 13120
_diffrn_reflns_theta_full 0
_diffrn_reflns_theta_max 30.0112
_diffrn_reflns_theta_min 2.6008
_diffrn_standards_decay_% 2.5
_diffrn_standards_interval_count 300
_diffrn_standards_number 4
_exptl_absorpt_coefficient_mu 5.5693
_exptl_absorpt_correction_T_max 0.322
_exptl_absorpt_correction_T_min 0.199
_exptl_absorpt_correction_type analytical
_exptl_absorpt_process_details Tompa
_exptl_crystal_colour yellow
_exptl_crystal_density_diffrn 1.538
_exptl_crystal_density_meas ?
_exptl_crystal_density_method 'not measured'
_exptl_crystal_description 'irregular fragment'
_exptl_crystal_F_000 1096
_exptl_crystal_size_max .32
_exptl_crystal_size_mid .24
_exptl_crystal_size_min .22
_refine_diff_density_max 2.08
_refine_diff_density_min -1.84
_refine_ls_abs_structure_details none
_refine_ls_abs_structure_Flack ?
_refine_ls_extinction_coef 0.00000012(4)
_refine_ls_extinction_expression
;
Larson, A. C. (1967).  Acta Cryst. 23, p. 664.  Eq. (3)
;
_refine_ls_extinction_method Zachariasen
_refine_ls_goodness_of_fit_ref 1.2706
_refine_ls_hydrogen_treatment ?
_refine_ls_matrix_type full
_refine_ls_number_parameters 227
_refine_ls_number_reflns 37930
_refine_ls_R_factor_gt 0.069
_refine_ls_shift/su_max 0.0329
_refine_ls_structure_factor_coef F
_refine_ls_weighting_details w^-1^=\s^2^(F)+(.06F)^2^
_refine_ls_weighting_scheme calc
_refine_ls_wR_factor_ref 0.0696
_reflns_number_gt 3594
_reflns_number_total 6378
_reflns_threshold_expression F^2^>2.33\s(F^2^)
_cod_original_sg_symbol_H-M 'P 21/c'
_cod_original_formula_sum 'C18 H45 N1 O1 Os1 P2'
_cod_database_code 5000349

loop_
_symmetry_equiv_pos_as_xyz
x,y,z
-x,1/2+y,1/2-z
x,1/2-y,1/2+z
-x,-y,-z

loop_
_atom_site_label
_atom_site_type_symbol
_atom_site_fract_x
_atom_site_fract_y
_atom_site_fract_z
_atom_site_U_iso_or_equiv
_atom_site_adp_type
_atom_site_occupancy
_atom_site_disorder_group
_atom_site_disorder_assembly
OS1 OS 0.00407(5) 0.10546(4) 0.126769(11) 0.04761(13) Uani 1 0 .
P2 P 0.1324(3) -0.0615(2) 0.17164(6) 0.0319(6) Uani 1 0 .
C3 C 0.2347(12) -0.2266(10) 0.1481(3) 0.051(3) Uani 1 0 .
C4 C 0.3722(14) -0.1850(12) 0.1200(3) 0.071(4) Uani 1 0 .
C5 C 0.2940(16) -0.3569(12) 0.1759(4) 0.084(5) Uani 1 0 .
C6 C -0.0222(11) -0.1481(10) 0.2076(2) 0.045(3) Uani 1 0 .
C7 C -0.1533(11) -0.2503(10) 0.1863(3) 0.049(3) Uani 1 0 .
C8 C -0.1101(13) -0.0252(12) 0.2295(3) 0.057(3) Uani 1 0 .
C9 C 0.2902(17) 0.0322(17) 0.2053(3) 0.091(5) Uani 1 0 .
C10 C 0.399(2) 0.1441(18) 0.1912(6) 0.145(8) Uani 1 0 .
C11 C 0.3595(15) -0.0615(16) 0.2391(3) 0.080(5) Uani 1 0 .
P12 P -0.1102(3) 0.2529(3) 0.07599(7) 0.0430(7) Uani 1 0 .
C13 C 0.0425(13) 0.3509(10) 0.0483(3) 0.053(3) Uani 1 0 .
C14 C 0.1620(19) 0.243(2) 0.0268(4) 0.120(7) Uani 1 0 .
C15 C 0.133(3) 0.4668(17) 0.0737(5) 0.178(10) Uani 1 0 .
C16 C -0.214(3) 0.424(2) 0.0965(5) 0.232(13) Uani 1 0 .
C17 C -0.3436(18) 0.4008(16) 0.1241(5) 0.120(7) Uani 1 0 .
C18 C -0.338(4) 0.489(3) 0.0552(6) 0.084(10) Uani 0.5 0 .
C19 C -0.200(2) 0.1106(18) 0.0355(5) 0.038(5) Uani 0.5 0 .
C20 C -0.353(2) 0.033(2) 0.0522(4) 0.123(7) Uani 1 0 .
C21 C -0.289(3) 0.233(3) 0.0040(5) 0.265(15) Uani 1 0 .
N22 N -0.0120(16) 0.2664(13) 0.1649(3) 0.095(5) Uani 1 0 .
O23 O -0.033(2) 0.3670(12) 0.1907(4) 0.179(8) Uani 1 0 .
C18a C -0.222(3) 0.583(2) 0.0757(6) 0.072(9) Uani 0.5 0 .
C19a C -0.294(4) 0.201(3) 0.0506(10) 0.111(14) Uani 0.5 0 .
H1 H 0.1457 -0.2709 0.1324 0.0643 Uiso 1 0 .
H2 H 0.3992 -0.2715 0.1045 0.0828 Uiso 1 0 .
H3 H 0.3323 -0.1053 0.1036 0.0828 Uiso 1 0 .
H4 H 0.473 -0.1531 0.1339 0.0828 Uiso 1 0 .
H5 H 0.1999 -0.3867 0.1915 0.0971 Uiso 1 0 .
H6 H 0.3322 -0.4407 0.1613 0.0971 Uiso 1 0 .
H7 H 0.3854 -0.321 0.1924 0.0971 Uiso 1 0 .
H8 H 0.0423 -0.2081 0.2257 0.0569 Uiso 1 0 .
H9 H -0.231 -0.2918 0.2046 0.0618 Uiso 1 0 .
H10 H -0.2164 -0.1921 0.1676 0.0618 Uiso 1 0 .
H11 H -0.0948 -0.3305 0.1738 0.0618 Uiso 1 0 .
H12 H -0.026 0.0347 0.2429 0.0694 Uiso 1 0 .
H13 H -0.1733 0.0372 0.2117 0.0694 Uiso 1 0 .
H14 H -0.1858 -0.0692 0.2475 0.0694 Uiso 1 0 .
H15 H 0.2124 0.0954 0.2191 0.1028 Uiso 1 0 .
H16 H 0.4908 0.0972 0.1779 0.1615 Uiso 1 0 .
H17 H 0.3356 0.2074 0.1735 0.1615 Uiso 1 0 .
H18 H 0.4431 0.2034 0.212 0.1615 Uiso 1 0 .
H19 H 0.2669 -0.1158 0.2506 0.0921 Uiso 1 0 .
H20 H 0.4416 -0.1323 0.23 0.0921 Uiso 1 0 .
H21 H 0.4117 0.003 0.2579 0.0921 Uiso 1 0 .
H22 H -0.0205 0.4067 0.0291 0.0649 Uiso 1 0 .
H23 H 0.0963 0.1747 0.0111 0.1314 Uiso 1 0 .
H24 H 0.2362 0.3005 0.0105 0.1314 Uiso 1 0 .
H25 H 0.2311 0.1871 0.0449 0.1314 Uiso 1 0 .
H26 H 0.1995 0.4152 0.0933 0.1865 Uiso 1 0 .
H27 H 0.2044 0.5281 0.0587 0.1865 Uiso 1 0 .
H28 H 0.0485 0.5281 0.0861 0.1865 Uiso 1 0 .
H29 H -0.1314 0.4981 0.1048 0.2505 Uiso 0.5 0 .
H30 H -0.4003 0.4949 0.1289 0.1335 Uiso 0.5 0 .
H31 H -0.4225 0.328 0.1151 0.1335 Uiso 0.5 0 .
H32 H -0.2903 0.3669 0.1481 0.1335 Uiso 0.5 0 .
H33 H -0.402 0.5786 0.0613 0.0955 Uiso 0.5 0 .
H34 H -0.2684 0.5083 0.0337 0.0955 Uiso 0.5 0 .
H35 H -0.4226 0.4116 0.0475 0.0955 Uiso 0.5 0 .
H36 H -0.1169 0.0443 0.0245 0.05 Uiso 0.5 0 .
H37 H -0.4216 0.1063 0.0648 0.1302 Uiso 0.5 0 .
H38 H -0.4179 -0.0139 0.0318 0.1302 Uiso 0.5 0 .
H39 H -0.315 -0.0416 0.0704 0.1302 Uiso 0.5 0 .
H40 H -0.207 0.2934 -0.0078 0.2855 Uiso 0.5 0 .
H41 H -0.3619 0.1841 -0.0141 0.2855 Uiso 0.5 0 .
H42 H -0.3647 0.3036 0.019 0.2855 Uiso 0.5 0 .
H29a H -0.1233 0.4484 0.1146 0.2505 Uiso 0.5 0 .
H30a H -0.3301 0.4759 0.1444 0.1335 Uiso 0.5 0 .
H31a H -0.4528 0.4109 0.1123 0.1335 Uiso 0.5 0 .
H32a H -0.3302 0.303 0.1355 0.1335 Uiso 0.5 0 .
H33a H -0.2054 0.6625 0.0947 0.0915 Uiso 0.5 0 .
H34a H -0.1307 0.5903 0.0575 0.0915 Uiso 0.5 0 .
H35a H -0.3286 0.5965 0.0628 0.0915 Uiso 0.5 0 .
H36a H -0.39 0.2584 0.0624 0.1477 Uiso 0.5 0 .
H37a H -0.4617 0.0225 0.0395 0.1302 Uiso 0.5 0 .
H38a H -0.2694 -0.0255 0.0389 0.1302 Uiso 0.5 0 .
H39a H -0.3592 -0.0013 0.0782 0.1302 Uiso 0.5 0 .
H40a H -0.2612 0.3395 0.0009 0.2855 Uiso 0.5 0 .
H41a H -0.2123 0.1714 -0.007 0.2855 Uiso 0.5 0 .
H42a H -0.4046 0.2194 -0.0066 0.2855 Uiso 0.5 0 .

loop_
_atom_type_symbol
_atom_type_description
_atom_type_scat_dispersion_real
_atom_type_scat_dispersion_imag
_atom_type_scat_source
OS Os -1.816 7.605 'International Tables Vol. IV (1974) Table 2.2B'
P P 0.09 0.095 'International Tables Vol. IV (1974) Table 2.2B'
O O 0.008 0.006 'International Tables Vol. IV (1974) Table 2.2B'
N N 0.004 0.003 'International Tables Vol. IV (1974) Table 2.2B'
C C 0.002 0.002 'International Tables Vol. IV (1974) Table 2.2B'
H H 0 0 'International Tables Vol. IV (1974) Table 2.2B'
